data_4125369
loop_
_publ_author_name
'Gupta, Sandeep K.'
'Kalita, Alok Ch'
'Dar, Aijaz A.'
'Sen, Saumik'
'Patwari, G. Naresh'
'Murugavel, Ramaswamy'

_publ_section_title
;
 Elusive Double-Eight-Ring Zeolitic Secondary Building Unit.
;
_journal_issue 1
_journal_name_full 'Journal of the American Chemical Society'
_journal_page_first 59
_journal_page_last 62
_journal_paper_doi 10.1021/jacs.6b11156
_journal_volume 139
_journal_year 2017
_chemical_formula_moiety 'C112 H148 N6 O34 P6 Zn6, 2(H2 O)'
_chemical_formula_sum 'C112 H152 N6 O36 P6 Zn6'
_chemical_formula_weight 2736.43
_space_group_crystal_system triclinic
_space_group_IT_number 2
_space_group_name_Hall '-P 1'
_space_group_name_H-M_alt 'P -1'
_symmetry_space_group_name_Hall '-P 1'
_symmetry_space_group_name_H-M 'P -1'
_atom_sites_solution_hydrogens mixed
_audit_creation_method SHELXL-2014/7
_cell_angle_alpha 61.884(4)
_cell_angle_beta 69.613(5)
_cell_angle_gamma 80.627(6)
_cell_formula_units_Z 1
_cell_length_a 15.1580(12)
_cell_length_b 15.3757(12)
_cell_length_c 15.9657(12)
_cell_measurement_reflns_used 19804
_cell_measurement_temperature 150(2)
_cell_measurement_theta_max 27.5
_cell_measurement_theta_min 3.0
_cell_volume 3076.4(4)
_computing_cell_refinement
;
CrystalClear-SM Expert 2.0 r3 (Rigaku, 2009)
;
_computing_data_collection
;
CrystalClear-SM Expert 2.0 r3 (Rigaku, 2009)
;
_computing_data_reduction
;
CrystalClear-SM Expert 2.0 r3 (Rigaku, 2009)
;
_computing_molecular_graphics 'CrystalStructure 4.0 (Rigaku, 2010)'
_computing_publication_material 'CrystalStructure 4.0'
_computing_structure_refinement 'SHELXL-2014/7 (Sheldrick, 2014)'
_computing_structure_solution 'SHELXS-97 (Sheldrick, 1990)'
_diffrn_ambient_temperature 150(2)
_diffrn_detector_area_resol_mean 28.5714
_diffrn_measured_fraction_theta_full 0.995
_diffrn_measured_fraction_theta_max 0.995
_diffrn_measurement_device_type
;
Rigaku Saturn724+ (2x2 bin mode)
;
_diffrn_radiation_type MoK\a
_diffrn_radiation_wavelength 0.71073
_diffrn_reflns_av_R_equivalents 0.0477
_diffrn_reflns_av_unetI/netI 0.0701
_diffrn_reflns_Laue_measured_fraction_full 0.995
_diffrn_reflns_Laue_measured_fraction_max 0.995
_diffrn_reflns_limit_h_max 18
_diffrn_reflns_limit_h_min -17
_diffrn_reflns_limit_k_max 18
_diffrn_reflns_limit_k_min -13
_diffrn_reflns_limit_l_max 18
_diffrn_reflns_limit_l_min -15
_diffrn_reflns_number 23907
_diffrn_reflns_point_group_measured_fraction_full 0.995
_diffrn_reflns_point_group_measured_fraction_max 0.995
_diffrn_reflns_theta_full 25.000
_diffrn_reflns_theta_max 25.000
_diffrn_reflns_theta_min 3.004
_diffrn_source 'Sealed Tube'
_exptl_absorpt_coefficient_mu 1.310
_exptl_absorpt_correction_T_max 0.9495
_exptl_absorpt_correction_T_min 0.8912
_exptl_absorpt_correction_type multi-scan
_exptl_absorpt_process_details 'REQAB (Rigaku, 1998)'
_exptl_crystal_colour colourless
_exptl_crystal_density_diffrn 1.477
_exptl_crystal_description block
_exptl_crystal_F_000 1424
_exptl_crystal_size_max 0.090
_exptl_crystal_size_mid 0.060
_exptl_crystal_size_min 0.040
_refine_diff_density_max 2.180
_refine_diff_density_min -0.823
_refine_diff_density_rms 0.114
_refine_ls_extinction_method none
_refine_ls_goodness_of_fit_ref 1.072
_refine_ls_hydrogen_treatment constr
_refine_ls_matrix_type full
_refine_ls_number_parameters 761
_refine_ls_number_reflns 10783
_refine_ls_number_restraints 54
_refine_ls_restrained_S_all 1.097
_refine_ls_R_factor_all 0.0830
_refine_ls_R_factor_gt 0.0594
_refine_ls_shift/su_max 0.001
_refine_ls_shift/su_mean 0.000
_refine_ls_structure_factor_coef Fsqd
_refine_ls_weighting_details 'w=1/[\s^2^(Fo^2^)+(0.0651P)^2^+8.7185P] where P=(Fo^2^+2Fc^2^)/3'
_refine_ls_weighting_scheme calc
_refine_ls_wR_factor_gt 0.1416
_refine_ls_wR_factor_ref 0.1559
_reflns_Friedel_coverage 0.000
_reflns_number_gt 8081
_reflns_number_total 10783
_reflns_threshold_expression 'I > 2\s(I)'
_cod_data_source_file ja6b11156_si_002.cif
_cod_data_source_block SKG821N
_cod_depositor_comments
;
The following automatic conversions were performed:
'__computing_data_collection' tag replaced with
'_computing_data_collection' tag.

'__computing_molecular_graphics'
tag replaced with '_computing_molecular_graphics' tag.

Automatic conversion script
Id: cif_correct_tags 4268 2015-11-12 08:31:59Z antanas 

The following automatic conversions were performed:

'_exptl_absorpt_correction_type' value 'Multi-scan' changed to
'multi-scan' according to
/usr/data/users/saulius/crontab/automatic-downloads/rss-feeds/ACS/lib/dictionaries/cif_core.dic
dictionary named 'cif_core.dic' version 2.4.2 from 2011-04-26.

Automatic conversion script
Id: cif_fix_values 4268 2015-11-12 08:31:59Z antanas 

 Adding full bibliography for 4125369--4125372.cif.
;
_cod_database_code 4125369
_shelx_shelxl_version_number 2014/7
_shelx_space_group_comment
;
The symmetry employed for this shelxl refinement is uniquely defined
by the following loop, which should always be used as a source of
symmetry information in preference to the above space-group names.
They are only intended as comments.
;
_shelx_estimated_absorpt_t_min 0.891
_shelx_estimated_absorpt_t_max 0.949

loop_
_space_group_symop_operation_xyz
'x, y, z'
'-x, -y, -z'

loop_
_atom_site_label
_atom_site_type_symbol
_atom_site_fract_x
_atom_site_fract_y
_atom_site_fract_z
_atom_site_U_iso_or_equiv
_atom_site_adp_type
_atom_site_occupancy
_atom_site_site_symmetry_order
_atom_site_calc_flag
_atom_site_refinement_flags_posn
_atom_site_refinement_flags_adp
_atom_site_refinement_flags_occupancy
_atom_site_disorder_assembly
_atom_site_disorder_group
Zn1 Zn 0.24949(4) 0.48413(4) 0.40673(4) 0.01780(15) Uani 1 1 d . . . . .
Zn2 Zn 0.09438(4) 0.68181(4) 0.51066(4) 0.01845(16) Uani 1 1 d . . . . .
Zn3 Zn 0.04306(4) 0.31137(4) 0.70890(4) 0.02033(16) Uani 1 1 d . . . . .
P1 P 0.11618(9) 0.29663(9) 0.49987(9) 0.0168(3) Uani 1 1 d . . . . .
P2 P 0.20431(9) 0.48370(9) 0.61153(9) 0.0178(3) Uani 1 1 d . . . . .
P3 P -0.17106(10) 0.30330(9) 0.70221(9) 0.0185(3) Uani 1 1 d . . . . .
O1 O 0.1449(2) 0.1977(2) 0.4838(2) 0.0201(8) Uani 1 1 d . . . . .
O2 O 0.2033(2) 0.3592(2) 0.4423(3) 0.0222(8) Uani 1 1 d . . . . .
O3 O 0.0869(3) 0.2589(3) 0.6115(2) 0.0241(8) Uani 1 1 d . . . . .
O4 O 0.0368(3) 0.3429(2) 0.4570(3) 0.0251(8) Uani 1 1 d . . . . .
O5 O 0.2713(2) 0.4911(2) 0.6674(2) 0.0201(8) Uani 1 1 d . . . . .
O6 O 0.2686(3) 0.5044(3) 0.5077(2) 0.0255(8) Uani 1 1 d . . . . .
O7 O 0.1277(2) 0.5621(2) 0.6124(2) 0.0205(8) Uani 1 1 d . . . . .
O8 O 0.1651(3) 0.3810(2) 0.6721(3) 0.0241(8) Uani 1 1 d . . . . .
O9 O -0.2750(2) 0.2742(2) 0.7824(2) 0.0205(8) Uani 1 1 d . . . . .
O10 O -0.1694(3) 0.2692(3) 0.6267(2) 0.0268(9) Uani 1 1 d . . . . .
O11 O -0.1671(3) 0.4153(2) 0.6573(3) 0.0251(8) Uani 1 1 d . . . . .
O12 O -0.0989(2) 0.2551(2) 0.7551(3) 0.0225(8) Uani 1 1 d . . . . .
O13 O -0.0254(3) 0.4374(3) 0.7055(3) 0.0289(9) Uani 1 1 d D . . . .
O14 O 0.6299(3) 0.7083(3) 0.0726(3) 0.0534(13) Uani 1 1 d . . . . .
O15 O 0.5579(3) 0.7066(3) 0.2270(3) 0.0467(11) Uani 1 1 d . . . . .
O16 O 0.0458(4) 0.7745(4) 0.8271(4) 0.0656(16) Uani 1 1 d . . . . .
N1 N 0.3784(3) 0.4938(3) 0.3070(3) 0.0238(10) Uani 1 1 d . . . . .
N2 N 0.1044(3) 0.7959(3) 0.5393(3) 0.0236(10) Uani 1 1 d . . . . .
C1 C 0.2349(4) 0.1847(4) 0.4262(4) 0.0237(12) Uani 1 1 d . . . . .
C2 C 0.2517(4) 0.2188(4) 0.3233(4) 0.0311(13) Uani 1 1 d . . . . .
C3 C 0.3412(5) 0.2024(5) 0.2688(5) 0.0487(18) Uani 1 1 d . . . . .
H3 H 0.3557 0.2251 0.1990 0.058 Uiso 1 1 calc R U . . .
C4 C 0.4098(5) 0.1540(5) 0.3139(6) 0.056(2) Uani 1 1 d . . . . .
H4 H 0.4706 0.1439 0.2751 0.067 Uiso 1 1 calc R U . . .
C5 C 0.3894(5) 0.1205(5) 0.4153(5) 0.0429(16) Uani 1 1 d . . . . .
H5 H 0.4367 0.0871 0.4456 0.051 Uiso 1 1 calc R U . . .
C6 C 0.3015(4) 0.1342(4) 0.4743(4) 0.0286(13) Uani 1 1 d . . . . .
C7 C 0.1782(5) 0.2731(4) 0.2737(4) 0.0368(15) Uani 1 1 d . . . . .
H7 H 0.1173 0.2663 0.3279 0.044 Uiso 1 1 calc R U . . .
C8 C 0.2003(6) 0.3827(5) 0.2109(5) 0.0512(19) Uani 1 1 d . . . . .
H8A H 0.1511 0.4157 0.1796 0.077 Uiso 1 1 calc R U . . .
H8B H 0.2028 0.4109 0.2536 0.077 Uiso 1 1 calc R U . . .
H8C H 0.2612 0.3919 0.1588 0.077 Uiso 1 1 calc R U . . .
C9 C 0.1630(5) 0.2305(5) 0.2103(5) 0.0486(18) Uani 1 1 d . . . . .
H9A H 0.1145 0.2687 0.1799 0.073 Uiso 1 1 calc R U . . .
H9B H 0.2220 0.2339 0.1576 0.073 Uiso 1 1 calc R U . . .
H9C H 0.1428 0.1615 0.2528 0.073 Uiso 1 1 calc R U . . .
C10 C 0.2797(4) 0.0960(4) 0.5860(4) 0.0316(13) Uani 1 1 d . . . . .
H10 H 0.2097 0.0946 0.6159 0.038 Uiso 1 1 calc R U . . .
C11 C 0.3183(5) 0.1648(5) 0.6102(5) 0.0485(18) Uani 1 1 d . . . . .
H11A H 0.3030 0.1379 0.6828 0.073 Uiso 1 1 calc R U . . .
H11B H 0.3868 0.1703 0.5793 0.073 Uiso 1 1 calc R U . . .
H11C H 0.2899 0.2302 0.5840 0.073 Uiso 1 1 calc R U . . .
C12 C 0.3151(5) -0.0096(5) 0.6352(5) 0.0482(18) Uani 1 1 d . . . . .
H12A H 0.2997 -0.0313 0.7071 0.072 Uiso 1 1 calc R U . . .
H12B H 0.2847 -0.0534 0.6245 0.072 Uiso 1 1 calc R U . . .
H12C H 0.3834 -0.0114 0.6055 0.072 Uiso 1 1 calc R U . . .
C13 C 0.2712(4) 0.5677(4) 0.6907(4) 0.0206(11) Uani 1 1 d . . . . .
C14 C 0.3309(4) 0.6486(4) 0.6211(4) 0.0324(14) Uani 1 1 d . . . . .
C15 C 0.3342(5) 0.7196(5) 0.6518(5) 0.0446(17) Uani 1 1 d . . . . .
H15 H 0.3745 0.7752 0.6073 0.054 Uiso 1 1 calc R U . . .
C16 C 0.2807(5) 0.7105(5) 0.7442(5) 0.0473(18) Uani 1 1 d . . . . .
H16 H 0.2847 0.7595 0.7631 0.057 Uiso 1 1 calc R U . . .
C17 C 0.2207(4) 0.6309(4) 0.8110(5) 0.0351(14) Uani 1 1 d . . . . .
H17 H 0.1836 0.6264 0.8747 0.042 Uiso 1 1 calc R U . . .
C18 C 0.2142(4) 0.5566(4) 0.7854(4) 0.0261(12) Uani 1 1 d . . . . .
C19 C 0.3902(5) 0.6569(5) 0.5197(4) 0.0412(17) Uani 1 1 d . . . . .
H19 H 0.3626 0.6117 0.5063 0.049 Uiso 1 1 calc R U . . .
C20 C 0.3900(6) 0.7604(7) 0.4364(5) 0.082(3) Uani 1 1 d . . . . .
H20A H 0.3250 0.7814 0.4386 0.123 Uiso 1 1 calc R U . . .
H20B H 0.4203 0.8058 0.4451 0.123 Uiso 1 1 calc R U . . .
H20C H 0.4245 0.7607 0.3717 0.123 Uiso 1 1 calc R U . . .
C21 C 0.4897(6) 0.6248(6) 0.5163(5) 0.067(2) Uani 1 1 d . . . . .
H21A H 0.5259 0.6312 0.4494 0.100 Uiso 1 1 calc R U . . .
H21B H 0.5181 0.6663 0.5315 0.100 Uiso 1 1 calc R U . . .
H21C H 0.4903 0.5558 0.5657 0.100 Uiso 1 1 calc R U . . .
C22 C 0.1467(4) 0.4717(4) 0.8573(4) 0.0316(13) Uani 1 1 d . . . . .
H22 H 0.1598 0.4229 0.8297 0.038 Uiso 1 1 calc R U . . .
C23 C 0.1581(4) 0.4188(5) 0.9611(4) 0.0406(16) Uani 1 1 d . . . . .
H23A H 0.1125 0.3646 1.0042 0.061 Uiso 1 1 calc R U . . .
H23B H 0.2221 0.3923 0.9562 0.061 Uiso 1 1 calc R U . . .
H23C H 0.1470 0.4653 0.9895 0.061 Uiso 1 1 calc R U . . .
C24 C 0.0460(4) 0.5071(5) 0.8636(4) 0.0397(15) Uani 1 1 d . . . . .
H24A H 0.0027 0.4514 0.9104 0.059 Uiso 1 1 calc R U . . .
H24B H 0.0321 0.5579 0.8870 0.059 Uiso 1 1 calc R U . . .
H24C H 0.0382 0.5348 0.7973 0.059 Uiso 1 1 calc R U . . .
C25 C -0.2966(4) 0.2014(4) 0.8816(4) 0.0214(11) Uani 1 1 d . . . . .
C26 C -0.3033(4) 0.2290(4) 0.9548(4) 0.0261(12) Uani 1 1 d . . . . .
C27 C -0.3321(4) 0.1570(4) 1.0531(4) 0.0336(14) Uani 1 1 d . . . . .
H27 H -0.3377 0.1734 1.1051 0.040 Uiso 1 1 calc R U . . .
C28 C -0.3529(4) 0.0614(5) 1.0779(4) 0.0381(15) Uani 1 1 d . . . . .
H28 H -0.3717 0.0133 1.1458 0.046 Uiso 1 1 calc R U . . .
C29 C -0.3458(4) 0.0371(4) 1.0026(4) 0.0324(14) Uani 1 1 d . . . . .
H29 H -0.3597 -0.0283 1.0193 0.039 Uiso 1 1 calc R U . . .
C30 C -0.3185(4) 0.1074(4) 0.9024(4) 0.0245(12) Uani 1 1 d . . . . .
C31 C -0.2814(4) 0.3329(4) 0.9309(4) 0.0316(13) Uani 1 1 d . . . . .
H31 H -0.2722 0.3754 0.8581 0.038 Uiso 1 1 calc R U . . .
C32 C -0.3617(6) 0.3768(6) 0.9884(6) 0.062(2) Uani 1 1 d . . . . .
H32A H -0.3445 0.4434 0.9708 0.094 Uiso 1 1 calc R U . . .
H32B H -0.4185 0.3799 0.9712 0.094 Uiso 1 1 calc R U . . .
H32C H -0.3738 0.3354 1.0604 0.094 Uiso 1 1 calc R U . . .
C33 C -0.1905(5) 0.3359(5) 0.9502(5) 0.0439(16) Uani 1 1 d . . . . .
H33A H -0.1785 0.4036 0.9341 0.066 Uiso 1 1 calc R U . . .
H33B H -0.1966 0.2926 1.0207 0.066 Uiso 1 1 calc R U . . .
H33C H -0.1381 0.3134 0.9081 0.066 Uiso 1 1 calc R U . . .
C34 C -0.3186(4) 0.0807(4) 0.8218(4) 0.0298(13) Uani 1 1 d . . . . .
H34 H -0.2914 0.1379 0.7555 0.036 Uiso 1 1 calc R U . . .
C35 C -0.4180(5) 0.0657(5) 0.8307(5) 0.0430(16) Uani 1 1 d . . . . .
H35A H -0.4556 0.1242 0.8296 0.064 Uiso 1 1 calc R U . . .
H35B H -0.4174 0.0552 0.7745 0.064 Uiso 1 1 calc R U . . .
H35C H -0.4455 0.0080 0.8936 0.064 Uiso 1 1 calc R U . . .
C36 C -0.2585(5) -0.0092(5) 0.8232(5) 0.0449(16) Uani 1 1 d . . . . .
H36A H -0.1943 0.0018 0.8173 0.067 Uiso 1 1 calc R U . . .
H36B H -0.2853 -0.0673 0.8861 0.067 Uiso 1 1 calc R U . . .
H36C H -0.2572 -0.0201 0.7670 0.067 Uiso 1 1 calc R U . . .
C37 C 0.4382(4) 0.5665(4) 0.2734(4) 0.0282(13) Uani 1 1 d . . . . .
H37 H 0.4177 0.6164 0.2950 0.034 Uiso 1 1 calc R U . . .
C38 C 0.5282(4) 0.5728(4) 0.2088(4) 0.0338(14) Uani 1 1 d . . . . .
C39 C 0.5564(5) 0.4997(5) 0.1773(5) 0.0443(17) Uani 1 1 d . . . . .
H39 H 0.6177 0.5018 0.1323 0.053 Uiso 1 1 calc R U . . .
C40 C 0.4963(4) 0.4248(5) 0.2108(5) 0.0416(16) Uani 1 1 d . . . . .
H40 H 0.5151 0.3748 0.1891 0.050 Uiso 1 1 calc R U . . .
C41 C 0.4079(4) 0.4228(4) 0.2767(4) 0.0334(14) Uani 1 1 d . . . . .
H41 H 0.3666 0.3699 0.3013 0.040 Uiso 1 1 calc R U . . .
C42 C 0.5974(5) 0.6518(5) 0.1763(5) 0.0421(16) Uani 1 1 d . . . . .
H42 H 0.6533 0.6175 0.1979 0.050 Uiso 1 1 calc R U . . .
C43 C 0.6263(5) 0.7615(5) 0.2272(6) 0.057(2) Uani 1 1 d . . . . .
H43A H 0.5942 0.7993 0.2645 0.085 Uiso 1 1 calc R U . . .
H43B H 0.6710 0.7157 0.2591 0.085 Uiso 1 1 calc R U . . .
H43C H 0.6602 0.8067 0.1583 0.085 Uiso 1 1 calc R U . . .
C44 C 0.5563(6) 0.7616(6) 0.0302(6) 0.061(2) Uani 1 1 d . . . . .
H44A H 0.5835 0.7996 -0.0424 0.092 Uiso 1 1 calc R U . . .
H44B H 0.5098 0.7149 0.0447 0.092 Uiso 1 1 calc R U . . .
H44C H 0.5256 0.8066 0.0593 0.092 Uiso 1 1 calc R U . . .
C45 C 0.0896(4) 0.7853(4) 0.6309(4) 0.0274(13) Uani 1 1 d . . . . .
H45 H 0.0789 0.7209 0.6851 0.033 Uiso 1 1 calc R U . . .
C46 C 0.0891(4) 0.8655(4) 0.6504(4) 0.0290(13) Uani 1 1 d . . . . .
C47 C 0.1065(5) 0.9575(4) 0.5714(5) 0.0397(16) Uani 1 1 d . . . . .
H47 H 0.1062 1.0133 0.5821 0.048 Uiso 1 1 calc R U . . .
C48 C 0.1245(6) 0.9685(4) 0.4757(5) 0.0501(19) Uani 1 1 d . . . . .
H48 H 0.1386 1.0315 0.4197 0.060 Uiso 1 1 calc R U . . .
C49 C 0.1217(5) 0.8867(4) 0.4632(4) 0.0360(15) Uani 1 1 d . . . . .
H49 H 0.1325 0.8948 0.3977 0.043 Uiso 1 1 calc R U . . .
C50 C 0.0689(5) 0.8511(5) 0.7533(5) 0.0492(18) Uani 1 1 d . . . . .
H50 H 0.0746 0.9068 0.7618 0.059 Uiso 1 1 calc R U . . .
N3 N 0.0562(14) 0.2100(15) 0.8468(15) 0.031(3) Uani 0.726(7) 1 d . U P A 1
C51 C -0.0233(14) 0.1549(17) 0.918(2) 0.058(4) Uani 0.726(7) 1 d . . P A 1
H51 H -0.0766 0.1584 0.8986 0.069 Uiso 0.726(7) 1 calc R U P A 1
C52 C -0.0280(15) 0.0929(16) 1.0211(19) 0.055(4) Uani 0.726(7) 1 d . . P A 1
C53 C 0.0587(18) 0.096(2) 1.0403(16) 0.074(4) Uani 0.726(7) 1 d . U P A 1
H53 H 0.0710 0.0456 1.0991 0.089 Uiso 0.726(7) 1 calc R U P A 1
C54 C 0.1145(15) 0.161(2) 0.9812(17) 0.047(3) Uani 0.726(7) 1 d . . P A 1
H54 H 0.1644 0.1724 0.9981 0.056 Uiso 0.726(7) 1 calc R U P A 1
C55 C 0.1039(11) 0.2195(14) 0.8891(15) 0.055(3) Uani 0.726(7) 1 d . U P A 1
H55 H 0.1406 0.2781 0.8513 0.065 Uiso 0.726(7) 1 calc R U P A 1
C56 C -0.1162(6) 0.0449(8) 1.0903(7) 0.043(2) Uani 0.726(7) 1 d . U P A 1
H56 H -0.1686 0.0602 1.0660 0.052 Uiso 0.726(7) 1 calc R U P A 1
O17 O -0.1281(5) -0.0123(5) 1.1752(5) 0.0565(18) Uani 0.726(7) 1 d . . P A 1
N3A N 0.048(4) 0.222(4) 0.850(4) 0.031(3) Uani 0.274(7) 1 d G U P A 2
C51A C -0.034(4) 0.171(5) 0.920(6) 0.058(4) Uani 0.274(7) 1 d G . P A 2
H51A H -0.0883 0.1766 0.9011 0.069 Uiso 0.274(7) 1 calc R U P A 2
C52A C -0.036(4) 0.111(5) 1.019(5) 0.055(4) Uani 0.274(7) 1 d G . P A 2
C53A C 0.043(5) 0.102(5) 1.047(4) 0.074(4) Uani 0.274(7) 1 d G U P A 2
H53A H 0.0417 0.0616 1.1140 0.089 Uiso 0.274(7) 1 calc R U P A 2
C54A C 0.125(4) 0.154(5) 0.976(4) 0.047(3) Uani 0.274(7) 1 d G . P A 2
H54A H 0.1791 0.1480 0.9950 0.056 Uiso 0.274(7) 1 calc R U P A 2
C55A C 0.127(3) 0.214(4) 0.877(4) 0.055(3) Uani 0.274(7) 1 d G U P A 2
H55A H 0.1828 0.2487 0.8291 0.065 Uiso 0.274(7) 1 calc R U P A 2
C56A C -0.1293(19) 0.060(2) 1.0516(19) 0.043(2) Uani 0.274(7) 1 d . U P A 2
H56A H -0.1894 0.0897 1.0647 0.052 Uiso 0.274(7) 1 calc R U P A 2
O17A O -0.1140(13) -0.0392(14) 1.0602(12) 0.0565(18) Uani 0.274(7) 1 d . . P A 2
O18 O 0.0279(3) 0.9191(3) 0.2810(3) 0.0403(10) Uani 1 1 d D . . . .
H18A H 0.0804 0.8906 0.2508 0.080 Uiso 1 1 d D U . . .
H18B H -0.0206 0.8808 0.3117 0.080 Uiso 1 1 d D U . . .
H13A H 0.0165 0.4952 0.6693 0.080 Uiso 1 1 d D U . . .
H13B H -0.0579 0.4431 0.6636 0.080 Uiso 1 1 d D U . . .

loop_
_atom_site_aniso_label
_atom_site_aniso_U_11
_atom_site_aniso_U_22
_atom_site_aniso_U_33
_atom_site_aniso_U_23
_atom_site_aniso_U_13
_atom_site_aniso_U_12
Zn1 0.0195(3) 0.0167(3) 0.0154(3) -0.0087(2) 0.0003(2) -0.0033(2)
Zn2 0.0225(3) 0.0170(3) 0.0150(3) -0.0086(2) -0.0033(2) 0.0004(2)
Zn3 0.0246(4) 0.0182(3) 0.0159(3) -0.0071(2) -0.0039(3) -0.0017(2)
P1 0.0187(7) 0.0131(6) 0.0175(6) -0.0083(5) -0.0019(5) -0.0013(5)
P2 0.0173(7) 0.0191(7) 0.0151(6) -0.0076(5) -0.0026(5) -0.0008(5)
P3 0.0226(8) 0.0152(6) 0.0137(6) -0.0060(5) -0.0002(6) -0.0035(5)
O1 0.021(2) 0.0167(18) 0.0222(18) -0.0115(15) -0.0014(16) -0.0019(14)
O2 0.022(2) 0.0159(18) 0.0252(19) -0.0112(15) 0.0004(16) -0.0026(15)
O3 0.025(2) 0.027(2) 0.0176(18) -0.0117(15) -0.0007(16) -0.0018(16)
O4 0.024(2) 0.0213(19) 0.028(2) -0.0111(16) -0.0079(17) 0.0032(16)
O5 0.021(2) 0.0214(19) 0.0181(18) -0.0086(15) -0.0077(16) 0.0013(15)
O6 0.024(2) 0.037(2) 0.0158(18) -0.0148(16) 0.0002(16) -0.0054(17)
O7 0.020(2) 0.0193(18) 0.0185(18) -0.0074(14) -0.0044(15) 0.0015(15)
O8 0.023(2) 0.0196(19) 0.028(2) -0.0094(16) -0.0074(17) -0.0016(15)
O9 0.018(2) 0.0221(19) 0.0165(17) -0.0065(14) -0.0028(15) -0.0015(15)
O10 0.036(2) 0.026(2) 0.0166(18) -0.0119(16) 0.0009(17) -0.0103(17)
O11 0.031(2) 0.0156(18) 0.027(2) -0.0060(15) -0.0098(17) -0.0070(16)
O12 0.020(2) 0.0199(19) 0.0217(18) -0.0075(15) -0.0024(16) -0.0005(15)
O13 0.026(2) 0.023(2) 0.036(2) -0.0135(17) -0.0061(18) -0.0034(16)
O14 0.032(3) 0.050(3) 0.051(3) -0.012(2) 0.001(2) 0.001(2)
O15 0.039(3) 0.048(3) 0.052(3) -0.022(2) -0.011(2) -0.007(2)
O16 0.100(5) 0.065(4) 0.038(3) -0.033(3) -0.022(3) 0.022(3)
N1 0.021(3) 0.023(2) 0.023(2) -0.0111(19) 0.0001(19) 0.0004(19)
N2 0.027(3) 0.022(2) 0.024(2) -0.0126(19) -0.007(2) -0.0016(19)
C1 0.029(3) 0.016(3) 0.028(3) -0.014(2) -0.006(2) 0.002(2)
C2 0.044(4) 0.019(3) 0.025(3) -0.012(2) -0.003(3) 0.002(3)
C3 0.063(5) 0.043(4) 0.030(3) -0.022(3) -0.001(3) 0.013(4)
C4 0.039(4) 0.059(5) 0.057(5) -0.035(4) 0.007(4) 0.014(4)
C5 0.033(4) 0.039(4) 0.050(4) -0.020(3) -0.012(3) 0.012(3)
C6 0.029(3) 0.020(3) 0.034(3) -0.014(2) -0.006(3) 0.005(2)
C7 0.055(4) 0.032(3) 0.020(3) -0.013(3) -0.009(3) 0.008(3)
C8 0.076(6) 0.032(4) 0.048(4) -0.017(3) -0.030(4) 0.011(4)
C9 0.071(5) 0.042(4) 0.036(4) -0.020(3) -0.018(4) 0.002(4)
C10 0.031(3) 0.030(3) 0.034(3) -0.013(3) -0.013(3) 0.002(3)
C11 0.050(5) 0.055(4) 0.044(4) -0.019(3) -0.019(4) -0.009(3)
C12 0.055(5) 0.035(4) 0.044(4) -0.009(3) -0.022(4) 0.011(3)
C13 0.022(3) 0.022(3) 0.018(3) -0.009(2) -0.007(2) 0.000(2)
C14 0.039(4) 0.035(3) 0.026(3) -0.008(3) -0.016(3) -0.012(3)
C15 0.061(5) 0.036(4) 0.041(4) -0.010(3) -0.022(4) -0.017(3)
C16 0.073(5) 0.029(4) 0.057(5) -0.024(3) -0.035(4) 0.005(3)
C17 0.043(4) 0.039(4) 0.032(3) -0.025(3) -0.011(3) 0.009(3)
C18 0.030(3) 0.028(3) 0.024(3) -0.015(2) -0.011(3) 0.005(2)
C19 0.050(4) 0.048(4) 0.025(3) -0.011(3) -0.003(3) -0.031(3)
C20 0.053(5) 0.102(7) 0.034(4) 0.005(4) -0.007(4) 0.019(5)
C21 0.074(6) 0.063(5) 0.032(4) -0.011(4) -0.008(4) 0.024(4)
C22 0.040(4) 0.031(3) 0.018(3) -0.013(2) 0.001(3) -0.002(3)
C23 0.030(4) 0.047(4) 0.024(3) -0.009(3) 0.000(3) 0.007(3)
C24 0.033(4) 0.057(4) 0.024(3) -0.017(3) -0.004(3) -0.006(3)
C25 0.018(3) 0.023(3) 0.017(3) -0.006(2) -0.004(2) 0.001(2)
C26 0.023(3) 0.030(3) 0.019(3) -0.008(2) -0.004(2) 0.001(2)
C27 0.035(4) 0.042(4) 0.020(3) -0.014(3) -0.002(3) -0.005(3)
C28 0.038(4) 0.041(4) 0.022(3) -0.004(3) -0.005(3) -0.008(3)
C29 0.030(3) 0.029(3) 0.031(3) -0.011(3) -0.001(3) -0.007(3)
C30 0.019(3) 0.025(3) 0.023(3) -0.009(2) 0.001(2) -0.003(2)
C31 0.037(4) 0.035(3) 0.025(3) -0.017(3) -0.006(3) -0.001(3)
C32 0.065(6) 0.054(5) 0.070(5) -0.041(4) -0.007(4) 0.009(4)
C33 0.047(4) 0.044(4) 0.043(4) -0.023(3) -0.008(3) -0.010(3)
C34 0.037(4) 0.024(3) 0.024(3) -0.008(2) -0.004(3) -0.010(3)
C35 0.041(4) 0.044(4) 0.048(4) -0.021(3) -0.021(3) 0.009(3)
C36 0.035(4) 0.050(4) 0.050(4) -0.030(3) -0.002(3) 0.000(3)
C37 0.023(3) 0.026(3) 0.033(3) -0.016(2) -0.003(3) 0.002(2)
C38 0.020(3) 0.037(3) 0.028(3) -0.006(3) 0.000(3) -0.003(3)
C39 0.028(4) 0.058(4) 0.036(4) -0.024(3) 0.002(3) 0.009(3)
C40 0.029(4) 0.054(4) 0.048(4) -0.037(3) -0.001(3) 0.005(3)
C41 0.036(4) 0.035(3) 0.032(3) -0.018(3) -0.010(3) 0.005(3)
C42 0.034(4) 0.042(4) 0.034(4) -0.007(3) -0.006(3) -0.004(3)
C43 0.057(5) 0.049(4) 0.070(5) -0.017(4) -0.033(4) -0.015(4)
C44 0.061(5) 0.058(5) 0.052(5) -0.011(4) -0.019(4) -0.007(4)
C45 0.038(4) 0.022(3) 0.026(3) -0.014(2) -0.012(3) 0.006(2)
C46 0.037(4) 0.031(3) 0.031(3) -0.023(3) -0.014(3) 0.007(3)
C47 0.051(4) 0.034(4) 0.050(4) -0.029(3) -0.019(3) 0.000(3)
C48 0.083(6) 0.022(3) 0.042(4) -0.009(3) -0.018(4) -0.012(3)
C49 0.056(4) 0.025(3) 0.024(3) -0.009(2) -0.009(3) -0.009(3)
C50 0.071(5) 0.048(4) 0.045(4) -0.034(4) -0.025(4) 0.015(4)
N3 0.043(4) 0.025(5) 0.021(3) -0.001(3) -0.013(3) -0.014(3)
C51 0.079(8) 0.046(10) 0.050(5) -0.021(6) -0.028(6) 0.010(6)
C52 0.069(7) 0.041(10) 0.052(5) -0.020(6) -0.025(5) 0.016(6)
C53 0.091(8) 0.076(6) 0.064(5) -0.016(4) -0.051(5) -0.008(5)
C54 0.056(7) 0.048(6) 0.036(4) -0.003(4) -0.026(5) -0.020(5)
C55 0.074(7) 0.037(4) 0.059(5) -0.004(3) -0.048(5) -0.011(5)
C56 0.021(4) 0.060(5) 0.023(5) 0.007(4) -0.011(3) -0.009(3)
O17 0.057(4) 0.068(4) 0.030(3) -0.011(3) -0.005(3) -0.017(3)
N3A 0.043(4) 0.025(5) 0.021(3) -0.001(3) -0.013(3) -0.014(3)
C51A 0.079(8) 0.046(10) 0.050(5) -0.021(6) -0.028(6) 0.010(6)
C52A 0.069(7) 0.041(10) 0.052(5) -0.020(6) -0.025(5) 0.016(6)
C53A 0.091(8) 0.076(6) 0.064(5) -0.016(4) -0.051(5) -0.008(5)
C54A 0.056(7) 0.048(6) 0.036(4) -0.003(4) -0.026(5) -0.020(5)
C55A 0.074(7) 0.037(4) 0.059(5) -0.004(3) -0.048(5) -0.011(5)
C56A 0.021(4) 0.060(5) 0.023(5) 0.007(4) -0.011(3) -0.009(3)
O17A 0.057(4) 0.068(4) 0.030(3) -0.011(3) -0.005(3) -0.017(3)
O18 0.051(3) 0.028(2) 0.038(2) -0.0120(19) -0.013(2) -0.001(2)

loop_
_atom_type_symbol
_atom_type_description
_atom_type_scat_dispersion_real
_atom_type_scat_dispersion_imag
_atom_type_scat_source
C C 0.0033 0.0016 'International Tables Vol C Tables 4.2.6.8 and 6.1.1.4'
H H 0.0000 0.0000 'International Tables Vol C Tables 4.2.6.8 and 6.1.1.4'
N N 0.0061 0.0033 'International Tables Vol C Tables 4.2.6.8 and 6.1.1.4'
O O 0.0106 0.0060 'International Tables Vol C Tables 4.2.6.8 and 6.1.1.4'
P P 0.1023 0.0942 'International Tables Vol C Tables 4.2.6.8 and 6.1.1.4'
Zn Zn 0.2839 1.4301 'International Tables Vol C Tables 4.2.6.8 and 6.1.1.4'

loop_
_geom_angle_atom_site_label_1
_geom_angle_atom_site_label_2
_geom_angle_atom_site_label_3
_geom_angle
_geom_angle_site_symmetry_1
_geom_angle_site_symmetry_3
O6 Zn1 O2 118.44(15) . .
O6 Zn1 O11 110.57(15) . 2_566
O2 Zn1 O11 107.67(15) . 2_566
O6 Zn1 N1 105.61(17) . .
O2 Zn1 N1 103.96(16) . .
O11 Zn1 N1 110.25(16) 2_566 .
O10 Zn2 O4 117.40(16) 2_566 2_566
O10 Zn2 O7 121.25(16) 2_566 .
O4 Zn2 O7 100.45(14) 2_566 .
O10 Zn2 N2 101.04(16) 2_566 .
O4 Zn2 N2 108.52(16) 2_566 .
O7 Zn2 N2 107.63(15) . .
O3 Zn3 N3A 118.1(18) . .
O3 Zn3 O13 132.49(15) . .
N3A Zn3 O13 108.9(18) . .
O3 Zn3 O8 97.85(15) . .
N3A Zn3 O8 91.6(16) . .
O13 Zn3 O8 87.24(14) . .
O3 Zn3 N3 112.2(6) . .
O13 Zn3 N3 114.9(6) . .
O8 Zn3 N3 91.4(6) . .
O3 Zn3 O12 90.01(14) . .
N3A Zn3 O12 88.6(16) . .
O13 Zn3 O12 84.16(14) . .
O8 Zn3 O12 170.97(14) . .
N3 Zn3 O12 89.7(6) . .
O2 P1 O4 112.4(2) . .
O2 P1 O3 115.0(2) . .
O4 P1 O3 113.3(2) . .
O2 P1 O1 104.87(19) . .
O4 P1 O1 105.97(19) . .
O3 P1 O1 104.09(19) . .
O8 P2 O6 113.9(2) . .
O8 P2 O7 112.4(2) . .
O6 P2 O7 113.0(2) . .
O8 P2 O5 105.51(19) . .
O6 P2 O5 104.8(2) . .
O7 P2 O5 106.43(19) . .
O12 P3 O10 114.4(2) . .
O12 P3 O11 111.5(2) . .
O10 P3 O11 112.0(2) . .
O12 P3 O9 109.30(19) . .
O10 P3 O9 104.3(2) . .
O11 P3 O9 104.6(2) . .
C1 O1 P1 121.9(3) . .
P1 O2 Zn1 141.6(2) . .
P1 O3 Zn3 138.6(2) . .
P1 O4 Zn2 138.4(2) . 2_566
C13 O5 P2 125.6(3) . .
P2 O6 Zn1 130.1(2) . .
P2 O7 Zn2 134.6(2) . .
P2 O8 Zn3 137.4(2) . .
C25 O9 P3 126.2(3) . .
P3 O10 Zn2 128.4(2) . 2_566
P3 O11 Zn1 130.7(2) . 2_566
P3 O12 Zn3 126.0(2) . .
Zn3 O13 H13A 113.3(3) . .
Zn3 O13 H13B 95.7(3) . .
H13A O13 H13B 106.8(3) . .
C42 O14 C44 113.5(5) . .
C42 O15 C43 112.9(6) . .
C37 N1 C41 118.2(5) . .
C37 N1 Zn1 121.9(4) . .
C41 N1 Zn1 119.8(4) . .
C45 N2 C49 118.1(5) . .
C45 N2 Zn2 123.2(4) . .
C49 N2 Zn2 118.7(4) . .
C6 C1 O1 118.4(5) . .
C6 C1 C2 123.4(5) . .
O1 C1 C2 118.1(5) . .
C3 C2 C1 116.6(6) . .
C3 C2 C7 121.4(5) . .
C1 C2 C7 122.0(5) . .
C4 C3 C2 121.6(6) . .
C4 C3 H3 119.2 . .
C2 C3 H3 119.2 . .
C5 C4 C3 119.6(6) . .
C5 C4 H4 120.2 . .
C3 C4 H4 120.2 . .
C4 C5 C6 121.8(6) . .
C4 C5 H5 119.1 . .
C6 C5 H5 119.1 . .
C5 C6 C1 117.0(5) . .
C5 C6 C10 121.2(5) . .
C1 C6 C10 121.8(5) . .
C2 C7 C8 111.6(6) . .
C2 C7 C9 113.1(5) . .
C8 C7 C9 110.0(5) . .
C2 C7 H7 107.3 . .
C8 C7 H7 107.3 . .
C9 C7 H7 107.3 . .
C7 C8 H8A 109.5 . .
C7 C8 H8B 109.5 . .
H8A C8 H8B 109.5 . .
C7 C8 H8C 109.5 . .
H8A C8 H8C 109.5 . .
H8B C8 H8C 109.5 . .
C7 C9 H9A 109.5 . .
C7 C9 H9B 109.5 . .
H9A C9 H9B 109.5 . .
C7 C9 H9C 109.5 . .
H9A C9 H9C 109.5 . .
H9B C9 H9C 109.5 . .
C6 C10 C12 112.1(5) . .
C6 C10 C11 111.8(5) . .
C12 C10 C11 110.8(5) . .
C6 C10 H10 107.3 . .
C12 C10 H10 107.3 . .
C11 C10 H10 107.3 . .
C10 C11 H11A 109.5 . .
C10 C11 H11B 109.5 . .
H11A C11 H11B 109.5 . .
C10 C11 H11C 109.5 . .
H11A C11 H11C 109.5 . .
H11B C11 H11C 109.5 . .
C10 C12 H12A 109.5 . .
C10 C12 H12B 109.5 . .
H12A C12 H12B 109.5 . .
C10 C12 H12C 109.5 . .
H12A C12 H12C 109.5 . .
H12B C12 H12C 109.5 . .
O5 C13 C18 117.4(4) . .
O5 C13 C14 118.9(5) . .
C18 C13 C14 123.7(5) . .
C13 C14 C15 116.5(6) . .
C13 C14 C19 121.3(5) . .
C15 C14 C19 122.1(5) . .
C16 C15 C14 121.4(6) . .
C16 C15 H15 119.3 . .
C14 C15 H15 119.3 . .
C15 C16 C17 121.0(6) . .
C15 C16 H16 119.5 . .
C17 C16 H16 119.5 . .
C16 C17 C18 120.6(6) . .
C16 C17 H17 119.7 . .
C18 C17 H17 119.7 . .
C13 C18 C17 116.7(5) . .
C13 C18 C22 122.9(5) . .
C17 C18 C22 120.4(5) . .
C21 C19 C14 112.0(5) . .
C21 C19 C20 109.4(6) . .
C14 C19 C20 112.5(6) . .
C21 C19 H19 107.6 . .
C14 C19 H19 107.6 . .
C20 C19 H19 107.6 . .
C19 C20 H20A 109.5 . .
C19 C20 H20B 109.5 . .
H20A C20 H20B 109.5 . .
C19 C20 H20C 109.5 . .
H20A C20 H20C 109.5 . .
H20B C20 H20C 109.5 . .
C19 C21 H21A 109.5 . .
C19 C21 H21B 109.5 . .
H21A C21 H21B 109.5 . .
C19 C21 H21C 109.5 . .
H21A C21 H21C 109.5 . .
H21B C21 H21C 109.5 . .
C18 C22 C24 110.1(5) . .
C18 C22 C23 113.2(5) . .
C24 C22 C23 110.5(5) . .
C18 C22 H22 107.6 . .
C24 C22 H22 107.6 . .
C23 C22 H22 107.6 . .
C22 C23 H23A 109.5 . .
C22 C23 H23B 109.5 . .
H23A C23 H23B 109.5 . .
C22 C23 H23C 109.5 . .
H23A C23 H23C 109.5 . .
H23B C23 H23C 109.5 . .
C22 C24 H24A 109.5 . .
C22 C24 H24B 109.5 . .
H24A C24 H24B 109.5 . .
C22 C24 H24C 109.5 . .
H24A C24 H24C 109.5 . .
H24B C24 H24C 109.5 . .
C26 C25 C30 123.5(5) . .
C26 C25 O9 118.2(4) . .
C30 C25 O9 118.1(4) . .
C27 C26 C25 116.8(5) . .
C27 C26 C31 120.3(5) . .
C25 C26 C31 122.9(5) . .
C26 C27 C28 122.0(5) . .
C26 C27 H27 119.0 . .
C28 C27 H27 119.0 . .
C29 C28 C27 119.4(5) . .
C29 C28 H28 120.3 . .
C27 C28 H28 120.3 . .
C28 C29 C30 120.8(5) . .
C28 C29 H29 119.6 . .
C30 C29 H29 119.6 . .
C25 C30 C29 117.5(5) . .
C25 C30 C34 122.8(5) . .
C29 C30 C34 119.7(5) . .
C26 C31 C32 112.4(5) . .
C26 C31 C33 111.5(5) . .
C32 C31 C33 110.0(5) . .
C26 C31 H31 107.6 . .
C32 C31 H31 107.6 . .
C33 C31 H31 107.6 . .
C31 C32 H32A 109.5 . .
C31 C32 H32B 109.5 . .
H32A C32 H32B 109.5 . .
C31 C32 H32C 109.5 . .
H32A C32 H32C 109.5 . .
H32B C32 H32C 109.5 . .
C31 C33 H33A 109.5 . .
C31 C33 H33B 109.5 . .
H33A C33 H33B 109.5 . .
C31 C33 H33C 109.5 . .
H33A C33 H33C 109.5 . .
H33B C33 H33C 109.5 . .
C35 C34 C36 110.6(5) . .
C35 C34 C30 110.4(5) . .
C36 C34 C30 112.9(5) . .
C35 C34 H34 107.6 . .
C36 C34 H34 107.6 . .
C30 C34 H34 107.6 . .
C34 C35 H35A 109.5 . .
C34 C35 H35B 109.5 . .
H35A C35 H35B 109.5 . .
C34 C35 H35C 109.5 . .
H35A C35 H35C 109.5 . .
H35B C35 H35C 109.5 . .
C34 C36 H36A 109.5 . .
C34 C36 H36B 109.5 . .
H36A C36 H36B 109.5 . .
C34 C36 H36C 109.5 . .
H36A C36 H36C 109.5 . .
H36B C36 H36C 109.5 . .
N1 C37 C38 123.3(5) . .
N1 C37 H37 118.3 . .
C38 C37 H37 118.3 . .
C37 C38 C39 117.4(6) . .
C37 C38 C42 122.9(6) . .
C39 C38 C42 119.6(6) . .
C40 C39 C38 120.1(6) . .
C40 C39 H39 119.9 . .
C38 C39 H39 119.9 . .
C39 C40 C41 119.0(6) . .
C39 C40 H40 120.5 . .
C41 C40 H40 120.5 . .
N1 C41 C40 121.9(6) . .
N1 C41 H41 119.0 . .
C40 C41 H41 119.0 . .
O15 C42 O14 113.5(5) . .
O15 C42 C38 108.7(5) . .
O14 C42 C38 112.9(5) . .
O15 C42 H42 107.1 . .
O14 C42 H42 107.1 . .
C38 C42 H42 107.1 . .
O15 C43 H43A 109.5 . .
O15 C43 H43B 109.5 . .
H43A C43 H43B 109.5 . .
O15 C43 H43C 109.5 . .
H43A C43 H43C 109.5 . .
H43B C43 H43C 109.5 . .
O14 C44 H44A 109.5 . .
O14 C44 H44B 109.5 . .
H44A C44 H44B 109.5 . .
O14 C44 H44C 109.5 . .
H44A C44 H44C 109.5 . .
H44B C44 H44C 109.5 . .
N2 C45 C46 122.6(5) . .
N2 C45 H45 118.7 . .
C46 C45 H45 118.7 . .
C47 C46 C45 118.2(5) . .
C47 C46 C50 120.8(5) . .
C45 C46 C50 121.0(5) . .
C46 C47 C48 119.4(5) . .
C46 C47 H47 120.3 . .
C48 C47 H47 120.3 . .
C49 C48 C47 118.8(6) . .
C49 C48 H48 120.6 . .
C47 C48 H48 120.6 . .
N2 C49 C48 123.0(5) . .
N2 C49 H49 118.5 . .
C48 C49 H49 118.5 . .
O16 C50 C46 125.0(6) . .
O16 C50 H50 117.5 . .
C46 C50 H50 117.5 . .
C55 N3 C51 108.6(9) . .
C55 N3 Zn3 126.2(13) . .
C51 N3 Zn3 117.0(12) . .
N3 C51 C52 122.6(10) . .
N3 C51 H51 118.7 . .
C52 C51 H51 118.7 . .
C51 C52 C56 117.8(18) . .
C51 C52 C53 112.4(10) . .
C56 C52 C53 129.5(18) . .
C54 C53 C52 119.7(11) . .
C54 C53 H53 120.1 . .
C52 C53 H53 120.1 . .
C53 C54 C55 118.0(10) . .
C53 C54 H54 121.0 . .
C55 C54 H54 121.0 . .
N3 C55 C54 131.8(11) . .
N3 C55 H55 114.1 . .
C54 C55 H55 114.1 . .
O17 C56 C52 124.6(14) . .
O17 C56 H56 117.7 . .
C52 C56 H56 117.7 . .
C51A N3A C55A 120.0 . .
C51A N3A Zn3 117(3) . .
C55A N3A Zn3 123(3) . .
N3A C51A C52A 120.0 . .
N3A C51A H51A 120.0 . .
C52A C51A H51A 120.0 . .
C53A C52A C51A 120.0 . .
C53A C52A C56A 142(4) . .
C51A C52A C56A 96(5) . .
C52A C53A C54A 120.0 . .
C52A C53A H53A 120.0 . .
C54A C53A H53A 120.0 . .
C55A C54A C53A 120.0 . .
C55A C54A H54A 120.0 . .
C53A C54A H54A 120.0 . .
C54A C55A N3A 120.0 . .
C54A C55A H55A 120.0 . .
N3A C55A H55A 120.0 . .
O17A C56A C52A 111(4) . .
O17A C56A H56A 124.4 . .
C52A C56A H56A 124.4 . .
H18A O18 H18B 111.4(4) . .

loop_
_geom_bond_atom_site_label_1
_geom_bond_atom_site_label_2
_geom_bond_distance
_geom_bond_site_symmetry_2
Zn1 O6 1.899(3) .
Zn1 O2 1.907(3) .
Zn1 O11 1.940(4) 2_566
Zn1 N1 2.020(4) .
Zn2 O10 1.911(3) 2_566
Zn2 O4 1.926(4) 2_566
Zn2 O7 1.932(3) .
Zn2 N2 2.050(4) .
Zn3 O3 1.950(3) .
Zn3 N3A 2.03(5) .
Zn3 O13 2.029(4) .
Zn3 O8 2.052(4) .
Zn3 N3 2.070(18) .
Zn3 O12 2.196(4) .
P1 O2 1.499(4) .
P1 O4 1.503(4) .
P1 O3 1.505(4) .
P1 O1 1.626(3) .
P2 O8 1.500(4) .
P2 O6 1.510(4) .
P2 O7 1.533(4) .
P2 O5 1.614(3) .
P3 O12 1.500(4) .
P3 O10 1.517(4) .
P3 O11 1.524(4) .
P3 O9 1.614(4) .
O1 C1 1.399(6) .
O4 Zn2 1.926(4) 2_566
O5 C13 1.390(6) .
O9 C25 1.398(6) .
O10 Zn2 1.911(3) 2_566
O11 Zn1 1.940(4) 2_566
O13 H13A 0.986(3) .
O13 H13B 0.925(3) .
O14 C42 1.398(7) .
O14 C44 1.441(8) .
O15 C42 1.367(8) .
O15 C43 1.441(7) .
O16 C50 1.199(8) .
N1 C37 1.336(7) .
N1 C41 1.346(7) .
N2 C45 1.331(7) .
N2 C49 1.338(7) .
C1 C6 1.391(8) .
C1 C2 1.405(7) .
C2 C3 1.391(9) .
C2 C7 1.502(8) .
C3 C4 1.384(10) .
C3 H3 0.9500 .
C4 C5 1.378(9) .
C4 H4 0.9500 .
C5 C6 1.388(8) .
C5 H5 0.9500 .
C6 C10 1.518(8) .
C7 C8 1.521(8) .
C7 C9 1.531(8) .
C7 H7 1.0000 .
C8 H8A 0.9800 .
C8 H8B 0.9800 .
C8 H8C 0.9800 .
C9 H9A 0.9800 .
C9 H9B 0.9800 .
C9 H9C 0.9800 .
C10 C12 1.532(8) .
C10 C11 1.534(8) .
C10 H10 1.0000 .
C11 H11A 0.9800 .
C11 H11B 0.9800 .
C11 H11C 0.9800 .
C12 H12A 0.9800 .
C12 H12B 0.9800 .
C12 H12C 0.9800 .
C13 C18 1.399(7) .
C13 C14 1.402(7) .
C14 C15 1.406(8) .
C14 C19 1.508(8) .
C15 C16 1.365(10) .
C15 H15 0.9500 .
C16 C17 1.385(9) .
C16 H16 0.9500 .
C17 C18 1.410(8) .
C17 H17 0.9500 .
C18 C22 1.508(8) .
C19 C21 1.499(10) .
C19 C20 1.520(9) .
C19 H19 1.0000 .
C20 H20A 0.9800 .
C20 H20B 0.9800 .
C20 H20C 0.9800 .
C21 H21A 0.9800 .
C21 H21B 0.9800 .
C21 H21C 0.9800 .
C22 C24 1.520(8) .
C22 C23 1.523(8) .
C22 H22 1.0000 .
C23 H23A 0.9800 .
C23 H23B 0.9800 .
C23 H23C 0.9800 .
C24 H24A 0.9800 .
C24 H24B 0.9800 .
C24 H24C 0.9800 .
C25 C26 1.388(7) .
C25 C30 1.392(7) .
C26 C27 1.387(7) .
C26 C31 1.522(8) .
C27 C28 1.389(8) .
C27 H27 0.9500 .
C28 C29 1.385(8) .
C28 H28 0.9500 .
C29 C30 1.398(8) .
C29 H29 0.9500 .
C30 C34 1.525(7) .
C31 C32 1.523(9) .
C31 C33 1.524(9) .
C31 H31 1.0000 .
C32 H32A 0.9800 .
C32 H32B 0.9800 .
C32 H32C 0.9800 .
C33 H33A 0.9800 .
C33 H33B 0.9800 .
C33 H33C 0.9800 .
C34 C35 1.508(8) .
C34 C36 1.522(8) .
C34 H34 1.0000 .
C35 H35A 0.9800 .
C35 H35B 0.9800 .
C35 H35C 0.9800 .
C36 H36A 0.9800 .
C36 H36B 0.9800 .
C36 H36C 0.9800 .
C37 C38 1.379(8) .
C37 H37 0.9500 .
C38 C39 1.387(9) .
C38 C42 1.512(8) .
C39 C40 1.366(9) .
C39 H39 0.9500 .
C40 C41 1.380(8) .
C40 H40 0.9500 .
C41 H41 0.9500 .
C42 H42 1.0000 .
C43 H43A 0.9800 .
C43 H43B 0.9800 .
C43 H43C 0.9800 .
C44 H44A 0.9800 .
C44 H44B 0.9800 .
C44 H44C 0.9800 .
C45 C46 1.406(7) .
C45 H45 0.9500 .
C46 C47 1.367(8) .
C46 C50 1.473(8) .
C47 C48 1.385(9) .
C47 H47 0.9500 .
C48 C49 1.372(8) .
C48 H48 0.9500 .
C49 H49 0.9500 .
C50 H50 0.9500 .
N3 C55 1.211(13) .
N3 C51 1.392(13) .
C51 C52 1.440(14) .
C51 H51 0.9500 .
C52 C56 1.44(2) .
C52 C53 1.460(16) .
C53 C54 1.206(16) .
C53 H53 0.9500 .
C54 C55 1.366(12) .
C54 H54 0.9500 .
C55 H55 0.9500 .
C56 O17 1.184(10) .
C56 H56 0.9500 .
N3A C51A 1.3900 .
N3A C55A 1.3900 .
C51A C52A 1.3900 .
C51A H51A 0.9500 .
C52A C53A 1.3900 .
C52A C56A 1.53(6) .
C53A C54A 1.3900 .
C53A H53A 0.9500 .
C54A C55A 1.3900 .
C54A H54A 0.9500 .
C55A H55A 0.9500 .
C56A O17A 1.46(4) .
C56A H56A 0.9500 .
O18 H18A 0.936(4) .
O18 H18B 0.864(4) .

loop_
_geom_hbond_atom_site_label_D
_geom_hbond_atom_site_label_H
_geom_hbond_atom_site_label_A
_geom_hbond_distance_DH
_geom_hbond_distance_HA
_geom_hbond_distance_DA
_geom_hbond_angle_DHA
_geom_hbond_site_symmetry_A
C42 H42 O5 1.00 2.54 3.447(7) 151.5 2_666
C50 H50 O17 0.95 2.61 3.514(10) 158.6 2_567
C51A H51A O12 0.95 2.11 2.79(7) 126.7 .
C55A H55A O8 0.95 2.45 2.99(5) 116.0 .
O18 H18A O12 0.936(4) 2.254(3) 2.958(5) 131.4(3) 2_566
O18 H18B O3 0.864(4) 2.118(3) 2.917(5) 153.5(3) 2_566
O13 H13A O4 0.986(3) 2.582(3) 3.168(5) 118.1(2) 2_566
O13 H13A O7 0.986(3) 1.828(3) 2.763(5) 157.0(2) .
O13 H13B O11 0.925(3) 1.823(3) 2.638(5) 145.4(3) .

loop_
_geom_torsion_atom_site_label_1
_geom_torsion_atom_site_label_2
_geom_torsion_atom_site_label_3
_geom_torsion_atom_site_label_4
_geom_torsion
_geom_torsion_site_symmetry_1
_geom_torsion_site_symmetry_4
O2 P1 O1 C1 0.0(4) . .
O4 P1 O1 C1 119.1(4) . .
O3 P1 O1 C1 -121.2(4) . .
O4 P1 O2 Zn1 63.4(4) . .
O3 P1 O2 Zn1 -68.2(4) . .
O1 P1 O2 Zn1 178.1(3) . .
O2 P1 O3 Zn3 64.7(4) . .
O4 P1 O3 Zn3 -66.5(4) . .
O1 P1 O3 Zn3 178.9(3) . .
O2 P1 O4 Zn2 -174.1(3) . 2_566
O3 P1 O4 Zn2 -41.7(4) . 2_566
O1 P1 O4 Zn2 71.8(4) . 2_566
O8 P2 O5 C13 -132.5(4) . .
O6 P2 O5 C13 106.9(4) . .
O7 P2 O5 C13 -13.0(4) . .
O8 P2 O6 Zn1 51.2(4) . .
O7 P2 O6 Zn1 -78.6(3) . .
O5 P2 O6 Zn1 166.0(3) . .
O2 Zn1 O6 P2 -48.7(4) . .
O11 Zn1 O6 P2 76.2(3) 2_566 .
N1 Zn1 O6 P2 -164.5(3) . .
O8 P2 O7 Zn2 -130.5(3) . .
O6 P2 O7 Zn2 0.0(4) . .
O5 P2 O7 Zn2 114.5(3) . .
O6 P2 O8 Zn3 -98.0(3) . .
O7 P2 O8 Zn3 32.0(4) . .
O5 P2 O8 Zn3 147.6(3) . .
O12 P3 O9 C25 -11.4(4) . .
O10 P3 O9 C25 111.3(4) . .
O11 P3 O9 C25 -130.9(4) . .
O12 P3 O10 Zn2 -86.4(3) . 2_566
O11 P3 O10 Zn2 41.7(4) . 2_566
O9 P3 O10 Zn2 154.3(3) . 2_566
O12 P3 O11 Zn1 -172.8(3) . 2_566
O10 P3 O11 Zn1 57.6(4) . 2_566
O9 P3 O11 Zn1 -54.8(3) . 2_566
O10 P3 O12 Zn3 92.4(3) . .
O11 P3 O12 Zn3 -36.0(3) . .
O9 P3 O12 Zn3 -151.2(2) . .
P1 O1 C1 C6 94.1(5) . .
P1 O1 C1 C2 -89.4(5) . .
C6 C1 C2 C3 -2.0(8) . .
O1 C1 C2 C3 -178.4(5) . .
C6 C1 C2 C7 179.9(5) . .
O1 C1 C2 C7 3.5(8) . .
C1 C2 C3 C4 0.8(10) . .
C7 C2 C3 C4 178.9(6) . .
C2 C3 C4 C5 0.3(11) . .
C3 C4 C5 C6 -0.2(11) . .
C4 C5 C6 C1 -0.9(9) . .
C4 C5 C6 C10 179.4(6) . .
O1 C1 C6 C5 178.5(5) . .
C2 C1 C6 C5 2.1(8) . .
O1 C1 C6 C10 -1.9(7) . .
C2 C1 C6 C10 -178.3(5) . .
C3 C2 C7 C8 -72.0(7) . .
C1 C2 C7 C8 106.0(6) . .
C3 C2 C7 C9 52.6(8) . .
C1 C2 C7 C9 -129.4(6) . .
C5 C6 C10 C12 -45.1(8) . .
C1 C6 C10 C12 135.3(6) . .
C5 C6 C10 C11 80.0(7) . .
C1 C6 C10 C11 -99.6(7) . .
P2 O5 C13 C18 92.9(5) . .
P2 O5 C13 C14 -90.3(5) . .
O5 C13 C14 C15 -174.6(5) . .
C18 C13 C14 C15 2.1(8) . .
O5 C13 C14 C19 3.8(8) . .
C18 C13 C14 C19 -179.5(5) . .
C13 C14 C15 C16 -1.0(9) . .
C19 C14 C15 C16 -179.3(6) . .
C14 C15 C16 C17 -0.3(10) . .
C15 C16 C17 C18 0.7(10) . .
O5 C13 C18 C17 174.9(5) . .
C14 C13 C18 C17 -1.8(8) . .
O5 C13 C18 C22 -6.6(8) . .
C14 C13 C18 C22 176.7(5) . .
C16 C17 C18 C13 0.3(8) . .
C16 C17 C18 C22 -178.2(6) . .
C13 C14 C19 C21 -99.0(7) . .
C15 C14 C19 C21 79.3(8) . .
C13 C14 C19 C20 137.2(6) . .
C15 C14 C19 C20 -44.5(9) . .
C13 C18 C22 C24 -107.0(6) . .
C17 C18 C22 C24 71.4(7) . .
C13 C18 C22 C23 128.7(6) . .
C17 C18 C22 C23 -52.9(7) . .
P3 O9 C25 C26 92.3(5) . .
P3 O9 C25 C30 -93.4(5) . .
C30 C25 C26 C27 1.1(8) . .
O9 C25 C26 C27 175.1(5) . .
C30 C25 C26 C31 -178.5(5) . .
O9 C25 C26 C31 -4.5(8) . .
C25 C26 C27 C28 0.3(9) . .
C31 C26 C27 C28 179.9(6) . .
C26 C27 C28 C29 -0.7(9) . .
C27 C28 C29 C30 -0.3(9) . .
C26 C25 C30 C29 -2.1(8) . .
O9 C25 C30 C29 -176.0(5) . .
C26 C25 C30 C34 174.8(5) . .
O9 C25 C30 C34 0.8(8) . .
C28 C29 C30 C25 1.6(8) . .
C28 C29 C30 C34 -175.4(5) . .
C27 C26 C31 C32 -53.0(8) . .
C25 C26 C31 C32 126.6(6) . .
C27 C26 C31 C33 71.1(7) . .
C25 C26 C31 C33 -109.4(6) . .
C25 C30 C34 C35 -108.6(6) . .
C29 C30 C34 C35 68.2(7) . .
C25 C30 C34 C36 127.0(6) . .
C29 C30 C34 C36 -56.2(7) . .
C41 N1 C37 C38 0.4(8) . .
Zn1 N1 C37 C38 177.0(4) . .
N1 C37 C38 C39 0.7(9) . .
N1 C37 C38 C42 -176.0(5) . .
C37 C38 C39 C40 -0.6(9) . .
C42 C38 C39 C40 176.2(6) . .
C38 C39 C40 C41 -0.4(10) . .
C37 N1 C41 C40 -1.5(8) . .
Zn1 N1 C41 C40 -178.2(4) . .
C39 C40 C41 N1 1.6(9) . .
C43 O15 C42 O14 -72.6(7) . .
C43 O15 C42 C38 160.9(5) . .
C44 O14 C42 O15 -62.6(8) . .
C44 O14 C42 C38 61.6(8) . .
C37 C38 C42 O15 4.7(8) . .
C39 C38 C42 O15 -171.9(5) . .
C37 C38 C42 O14 -122.2(6) . .
C39 C38 C42 O14 61.2(8) . .
C49 N2 C45 C46 1.6(8) . .
Zn2 N2 C45 C46 -174.7(4) . .
N2 C45 C46 C47 -1.3(9) . .
N2 C45 C46 C50 177.7(6) . .
C45 C46 C47 C48 -0.5(9) . .
C50 C46 C47 C48 -179.5(7) . .
C46 C47 C48 C49 1.9(11) . .
C45 N2 C49 C48 -0.1(9) . .
Zn2 N2 C49 C48 176.3(6) . .
C47 C48 C49 N2 -1.6(11) . .
C47 C46 C50 O16 173.9(7) . .
C45 C46 C50 O16 -5.1(11) . .
C55 N3 C51 C52 -19.9(14) . .
Zn3 N3 C51 C52 -170.6(15) . .
N3 C51 C52 C56 175(2) . .
N3 C51 C52 C53 0.4(15) . .
C51 C52 C53 C54 16.9(18) . .
C56 C52 C53 C54 -157(3) . .
C52 C53 C54 C55 -13(2) . .
C51 N3 C55 C54 28.6(18) . .
Zn3 N3 C55 C54 176.0(17) . .
C53 C54 C55 N3 -13(2) . .
C51 C52 C56 O17 175.5(13) . .
C53 C52 C56 O17 -10(3) . .
C55A N3A C51A C52A 0.0 . .
Zn3 N3A C51A C52A -178(4) . .
N3A C51A C52A C53A 0.0 . .
N3A C51A C52A C56A -168(5) . .
C51A C52A C53A C54A 0.0 . .
C56A C52A C53A C54A 161(9) . .
C52A C53A C54A C55A 0.0 . .
C53A C54A C55A N3A 0.0 . .
C51A N3A C55A C54A 0.0 . .
Zn3 N3A C55A C54A 178(5) . .
C53A C52A C56A O17A -60(8) . .
C51A C52A C56A O17A 104(3) . .
